data_7227237
loop_
_publ_author_name
'Sato, M.'
'Takeda, T.'
'Hoshino, N.'
'Akutagawa, T.'

_publ_section_title
;
 Electronic and crystal structures of 1,2,3-triazole-fused p-benzoquinone
 derivatives
;
_journal_issue 6
_journal_name_full CrystEngComm
_journal_page_first 910
_journal_paper_doi 10.1039/C6CE02167K
_journal_volume 19
_journal_year 2017
_chemical_formula_moiety 'C6 H2 N6 O2'
_chemical_formula_sum 'C6 H2 N6 O2'
_chemical_formula_weight 190.12
_space_group_crystal_system monoclinic
_space_group_IT_number 14
_space_group_name_Hall '-P 2ybc'
_space_group_name_H-M_alt 'P 1 21/c 1'
_symmetry_space_group_name_Hall '-P 2ybc'
_symmetry_space_group_name_H-M 'P 1 21/c 1'
_atom_sites_solution_hydrogens geom
_atom_sites_solution_primary direct
_atom_sites_solution_secondary difmap
_audit_update_record
;
2016-09-24 deposited with the CCDC.
2016-12-05 downloaded from the CCDC.
;
_cell_angle_alpha 90.0000
_cell_angle_beta 99.3001(9)
_cell_angle_gamma 90.0000
_cell_formula_units_Z 2
_cell_length_a 6.46087(12)
_cell_length_b 5.62884(12)
_cell_length_c 9.37402(17)
_cell_measurement_reflns_used 2381
_cell_measurement_temperature 100
_cell_measurement_theta_max 68.21
_cell_measurement_theta_min 4.78
_cell_volume 336.426(11)
_computing_cell_refinement 'RAPID AUTO'
_computing_data_collection 'RAPID AUTO (Rigaku, ????)'
_computing_data_reduction 'RAPID AUTO'
_computing_molecular_graphics 'CrystalStructure 4.1'
_computing_publication_material 'CrystalStructure 4.1 (Rigaku, 2014)'
_computing_structure_refinement 'SHELXL97 (Sheldrick, 2008)'
_computing_structure_solution 'SHELXD97 (Sheldrick, 2008)'
_diffrn_ambient_temperature 100
_diffrn_detector_area_resol_mean 10.000
_diffrn_measured_fraction_theta_full 1.000
_diffrn_measured_fraction_theta_max 1.000
_diffrn_measurement_device_type 'Rigaku R-AXIS RAPID'
_diffrn_measurement_method \w
_diffrn_radiation_type 'Cu K\a'
_diffrn_radiation_wavelength 1.54187
_diffrn_reflns_av_R_equivalents 0.0580
_diffrn_reflns_Laue_measured_fraction_full 0.000
_diffrn_reflns_Laue_measured_fraction_max 0.000
_diffrn_reflns_limit_h_max 7
_diffrn_reflns_limit_h_min -7
_diffrn_reflns_limit_k_max 6
_diffrn_reflns_limit_k_min -6
_diffrn_reflns_limit_l_max 10
_diffrn_reflns_limit_l_min -11
_diffrn_reflns_number 3334
_diffrn_reflns_point_group_measured_fraction_full 0.000
_diffrn_reflns_point_group_measured_fraction_max 0.000
_diffrn_reflns_theta_full 68.240
_diffrn_reflns_theta_max 68.240
_diffrn_reflns_theta_min 6.945
_diffrn_standards_number 0
_exptl_absorpt_coefficient_mu 1.302
_exptl_absorpt_correction_type none
_exptl_crystal_colour yellow
_exptl_crystal_density_diffrn 1.877
_exptl_crystal_density_method 'not measured'
_exptl_crystal_description platelet
_exptl_crystal_F_000 192.00
_exptl_crystal_size_max 0.050
_exptl_crystal_size_mid 0.020
_exptl_crystal_size_min 0.020
_refine_diff_density_max 0.26
_refine_diff_density_min -0.38
_refine_ls_extinction_method none
_refine_ls_goodness_of_fit_ref 1.087
_refine_ls_hydrogen_treatment refxyz
_refine_ls_number_parameters 68
_refine_ls_number_reflns 618
_refine_ls_number_restraints 0
_refine_ls_R_factor_all 0.0457
_refine_ls_R_factor_gt 0.0421
_refine_ls_shift/su_max 0.000
_refine_ls_structure_factor_coef Fsqd
_refine_ls_weighting_details 'w = 1/[\s^2^(Fo^2^)+(0.0675P)^2^+0.1400P] where P=(Fo^2^+2Fc^2^)/3'
_refine_ls_weighting_scheme calc
_refine_ls_wR_factor_gt 0.1079
_refine_ls_wR_factor_ref 0.1103
_reflns_number_gt 570
_reflns_number_total 618
_reflns_threshold_expression F^2^>2.0\s(F^2^)
_cod_data_source_file c6ce02167k2.cif
_cod_data_source_block BTABQ-Benz1
_cod_depositor_comments 'Adding full bibliography for 7227231--7227238.cif.'
_cod_database_code 7227237

loop_
_symmetry_equiv_pos_site_id
_space_group_symop_operation_xyz
1 +X,+Y,+Z
2 -X,1/2+Y,1/2-Z
3 -X,-Y,-Z
4 +X,1/2-Y,1/2+Z

loop_
_atom_site_label
_atom_site_type_symbol
_atom_site_fract_x
_atom_site_fract_y
_atom_site_fract_z
_atom_site_U_iso_or_equiv
_atom_site_adp_type
_atom_site_occupancy
_atom_site_site_symmetry_multiplicity
_atom_site_calc_flag
O1 O 1.12304(17) 0.8163(2) 1.22351(12) 0.0218(4) Uani 1 4 d
N1 N 0.7116(2) 0.8506(3) 1.01823(14) 0.0206(4) Uani 1 4 d
N2 N 0.5713(2) 0.7744(3) 0.90834(15) 0.0222(4) Uani 1 4 d
N3 N 0.6187(2) 0.5815(3) 0.83972(15) 0.0213(4) Uani 1 4 d
C1 C 1.0663(3) 0.6802(3) 1.12432(17) 0.0179(4) Uani 1 4 d
C2 C 0.8653(3) 0.6895(3) 1.02280(17) 0.0175(4) Uani 1 4 d
C3 C 0.8076(3) 0.5240(3) 0.91185(16) 0.0180(4) Uani 1 4 d
H2 H 0.449(5) 0.862(5) 0.879(3) 0.051(7) Uiso 1 4 d

loop_
_atom_site_aniso_label
_atom_site_aniso_U_11
_atom_site_aniso_U_22
_atom_site_aniso_U_33
_atom_site_aniso_U_12
_atom_site_aniso_U_13
_atom_site_aniso_U_23
O1 0.0210(7) 0.0246(8) 0.0194(7) -0.0027(5) 0.0021(5) -0.0050(5)
N1 0.0219(8) 0.0226(8) 0.0170(7) 0.0031(6) 0.0022(6) 0.0000(6)
N2 0.0206(8) 0.0273(9) 0.0177(7) 0.0068(6) -0.0001(6) -0.0016(6)
N3 0.0217(8) 0.0235(9) 0.0184(7) 0.0044(6) 0.0022(5) -0.0013(6)
C1 0.0195(9) 0.0191(9) 0.0156(9) -0.0013(6) 0.0047(6) 0.0013(7)
C2 0.0190(9) 0.0192(9) 0.0147(8) 0.0007(6) 0.0042(6) 0.0012(6)
C3 0.0173(8) 0.0214(9) 0.0154(8) 0.0002(6) 0.0026(6) 0.0026(7)

loop_
_atom_type_symbol
_atom_type_description
_atom_type_scat_dispersion_real
_atom_type_scat_dispersion_imag
_atom_type_scat_source
C C 0.0181 0.0091
;
International Tables for Crystallography
(Vol. C, Tables 4.2.6.8 and 6.1.1.4)
;
H H 0.0000 0.0000
;
International Tables for Crystallography
(Vol. C, Table 6.1.1.4)
;
O O 0.0492 0.0322
;
International Tables for Crystallography
(Vol. C, Tables 4.2.6.8 and 6.1.1.4)
;
N N 0.0311 0.0180
;
International Tables for Crystallography
(Vol. C, Tables 4.2.6.8 and 6.1.1.4)
;

loop_
_geom_angle_atom_site_label_1
_geom_angle_atom_site_label_2
_geom_angle_atom_site_label_3
_geom_angle
_geom_angle_publ_flag
_geom_angle_site_symmetry_1
_geom_angle_site_symmetry_3
N2 N1 C2 102.45(13) yes . .
N1 N2 N3 117.34(14) yes . .
N2 N3 C3 102.54(13) yes . .
O1 C1 C2 126.46(15) yes . .
O1 C1 C3 123.77(14) yes . 3_767
C2 C1 C3 109.77(13) yes . 3_767
N1 C2 C1 127.76(14) yes . .
N1 C2 C3 108.60(13) yes . .
C1 C2 C3 123.64(15) yes . .
N3 C3 C1 124.35(14) yes . 3_767
N3 C3 C2 109.06(15) yes . .
C1 C3 C2 126.58(14) yes 3_767 .
N1 N2 H2 119.9(16) no . .
N3 N2 H2 122.7(16) no . .

loop_
_geom_bond_atom_site_label_1
_geom_bond_atom_site_label_2
_geom_bond_distance
_geom_bond_publ_flag
_geom_bond_site_symmetry_2
O1 C1 1.2149(19) yes .
N1 N2 1.3286(19) yes .
N1 C2 1.341(2) yes .
N2 N3 1.323(2) yes .
N3 C3 1.336(2) yes .
C1 C2 1.481(2) yes .
C1 C3 1.479(2) yes 3_767
C2 C3 1.401(2) yes .
N2 H2 0.93(3) no .

loop_
_geom_contact_atom_site_label_1
_geom_contact_atom_site_label_2
_geom_contact_distance
_geom_contact_publ_flag
_geom_contact_site_symmetry_2
O1 N1 3.0254(16) no .
O1 N3 2.9098(19) no 3_767
N2 C1 3.538(2) no .
N2 C1 3.515(2) no 3_767
C1 C1 3.104(2) no 3_767
C2 C2 2.828(2) no 3_767
C3 C3 2.767(2) no 3_767
O1 O1 3.3092(17) no 2_747
O1 O1 3.3092(17) no 2_757
O1 N1 3.2520(19) no 3_777
O1 N2 3.395(2) no 3_777
O1 N2 3.1667(17) no 4_665
O1 N3 3.2629(17) no 4_665
O1 C1 2.879(2) no 2_757
O1 C2 3.165(2) no 2_757
O1 C2 3.486(2) no 4_565
O1 C3 3.5715(19) no 2_757
O1 C3 3.040(2) no 4_565
N1 O1 3.2520(19) no 3_777
N1 N1 3.181(2) no 3_677
N1 N2 2.946(2) no 3_677
N1 N3 3.190(2) no 4_565
N1 C1 3.383(2) no 3_777
N2 O1 3.395(2) no 3_777
N2 O1 3.1667(17) no 4_464
N2 N1 2.946(2) no 3_677
N2 N2 3.281(2) no 3_677
N2 N3 2.997(2) no 2_656
N2 N3 3.469(2) no 3_667
N3 O1 3.2629(17) no 4_464
N3 N1 3.190(2) no 4_564
N3 N2 2.997(2) no 2_646
N3 N2 3.469(2) no 3_667
N3 N3 3.503(2) no 2_646
N3 N3 3.503(2) no 2_656
C1 O1 2.879(2) no 2_747
C1 N1 3.383(2) no 3_777
C2 O1 3.165(2) no 2_747
C2 O1 3.486(2) no 4_564
C3 O1 3.5715(19) no 2_747
C3 O1 3.040(2) no 4_564
C2 H2 2.97(3) no .
C3 H2 2.97(3) no .
O1 H2 3.57(3) no 3_777
O1 H2 2.56(3) no 4_665
N1 H2 2.23(3) no 3_677
N2 H2 3.54(3) no 2_646
N2 H2 2.88(3) no 3_677
N3 H2 2.37(3) no 2_646
C1 H2 3.16(3) no 4_665
C2 H2 3.46(3) no 3_677
C3 H2 3.09(3) no 2_646
C3 H2 3.52(3) no 3_667
H2 O1 3.57(3) no 3_777
H2 O1 2.56(3) no 4_464
H2 N1 2.23(3) no 3_677
H2 N2 3.54(3) no 2_656
H2 N2 2.88(3) no 3_677
H2 N3 2.37(3) no 2_656
H2 C1 3.16(3) no 4_464
H2 C2 3.46(3) no 3_677
H2 C3 3.09(3) no 2_656
H2 C3 3.52(3) no 3_667
H2 H2 2.74(4) no 3_677

loop_
_geom_hbond_atom_site_label_D
_geom_hbond_atom_site_label_H
_geom_hbond_atom_site_label_A
_geom_hbond_site_symmetry_A
_geom_hbond_distance_DA
_geom_hbond_distance_DH
_geom_hbond_distance_HA
_geom_hbond_angle_DHA
_geom_hbond_publ_flag
N2 H2 N1 . 1.3286(19) 0.93(3) 1.97(3) 35.8(11) no
N2 H2 N1 3_677 2.946(2) 0.93(3) 2.23(3) 133(2) no
N2 H2 N3 . 1.323(2) 0.93(3) 1.99(3) 34.0(11) no
N2 H2 N3 2_656 2.997(2) 0.93(3) 2.37(3) 124(2) no

loop_
_geom_torsion_atom_site_label_1
_geom_torsion_atom_site_label_2
_geom_torsion_atom_site_label_3
_geom_torsion_atom_site_label_4
_geom_torsion
_geom_torsion_publ_flag
_geom_torsion_site_symmetry_1
_geom_torsion_site_symmetry_3
_geom_torsion_site_symmetry_4
N2 N1 C2 C1 -179.92(14) no . . .
N2 N1 C2 C3 0.63(17) no . . .
C2 N1 N2 N3 -0.72(18) no . . .
N1 N2 N3 C3 0.48(18) no . . .
N2 N3 C3 C1 -178.82(14) no . . 3_767
N2 N3 C3 C2 -0.03(17) no . . .
O1 C1 C2 N1 1.8(3) no . . .
O1 C1 C2 C3 -178.83(15) no . . .
O1 C1 C3 N3 0.2(3) no . 3_767 3_767
O1 C1 C3 C2 178.80(14) no . 3_767 3_767
C2 C1 C3 N3 -179.57(14) no . 3_767 3_767
C2 C1 C3 C2 -1.0(2) no . 3_767 3_767
C3 C1 C2 N1 -178.43(14) no 3_767 . .
C3 C1 C2 C3 1.0(2) no 3_767 . .
N1 C2 C3 N3 -0.40(19) no . . .
N1 C2 C3 C1 178.36(14) no . . 3_767
C1 C2 C3 N3 -179.88(14) no . . .
C1 C2 C3 C1 -1.1(3) no . . 3_767
